data_1520215
loop_
_publ_author_name
'Cheng, Gang'
'So, Gary Kwok-Ming'
'To, Wai-Pong'
'Chen, Yong'
'Kwok, Chi-Chung'
'Ma, Chensheng'
'Guan, Xiangguo'
'Chang, Xiaoyong'
'Kwok, Wai-Ming'
'Che, Chi-Ming'

_publ_section_title
;
 Luminescent zinc(ii) and copper(i) complexes for high-performance
 solution-processed monochromic and white organic light-emitting devices
;
_journal_issue 8
_journal_name_full 'Chem. Sci.'
_journal_page_first 4623
_journal_paper_doi 10.1039/C4SC03161J
_journal_volume 6
_journal_year 2015
_chemical_formula_moiety 'C52 H50 B9 Cu N2 P2, C H2 Cl2'
_chemical_formula_sum 'C53 H52 B9 Cl2 Cu N2 P2'
_chemical_formula_weight 1010.63
_chemical_name_systematic
;
 ?
;
_space_group_crystal_system monoclinic
_space_group_IT_number 14
_space_group_name_Hall '-P 2ybc'
_space_group_name_H-M_alt 'P 1 21/c 1'
_symmetry_space_group_name_Hall '-P 2ybc'
_symmetry_space_group_name_H-M 'P 1 21/c 1'
_atom_sites_solution_hydrogens mixed
_atom_sites_solution_primary direct
_audit_creation_date 2015-05-04
_audit_creation_method
;
Olex2 1.2
(compiled 2015.01.26 svn.r3150 for OlexSys, GUI svn.r4998)
;
_audit_update_record
;
2015-05-11 deposited with the CCDC.
2015-06-01 downloaded from the CCDC.
;
_cell_angle_alpha 90
_cell_angle_beta 98.7890(18)
_cell_angle_gamma 90
_cell_formula_units_Z 4
_cell_length_a 15.5324(6)
_cell_length_b 15.5957(6)
_cell_length_c 20.6244(9)
_cell_measurement_reflns_used 9767
_cell_measurement_temperature 100
_cell_measurement_theta_max 67.42
_cell_measurement_theta_min 2.88
_cell_volume 4937.4(3)
_computing_cell_refinement 'SAINT v8.34A (Bruker, 2013)'
_computing_data_reduction 'SAINT v8.34A (Bruker, 2013)'
_computing_molecular_graphics 'Olex2 (Dolomanov et al., 2009)'
_computing_publication_material 'Olex2 (Dolomanov et al., 2009)'
_computing_structure_refinement 'XL (Sheldrick, 2008)'
_computing_structure_solution 'ShelXS (Sheldrick, 2008)'
_diffrn_ambient_temperature 100
_diffrn_measured_fraction_theta_full 0.973
_diffrn_measured_fraction_theta_max 0.972
_diffrn_measurement_device_type 'Bruker APEX-II CCD'
_diffrn_measurement_method '\f and \w scans'
_diffrn_radiation_type CuK\a
_diffrn_radiation_wavelength 1.54178
_diffrn_reflns_av_R_equivalents 0.0596
_diffrn_reflns_av_unetI/netI 0.0320
_diffrn_reflns_laue_measured_fraction_full 0.973
_diffrn_reflns_laue_measured_fraction_max 0.972
_diffrn_reflns_limit_h_max 18
_diffrn_reflns_limit_h_min -18
_diffrn_reflns_limit_k_max 18
_diffrn_reflns_limit_k_min -18
_diffrn_reflns_limit_l_max 24
_diffrn_reflns_limit_l_min -24
_diffrn_reflns_number 67504
_diffrn_reflns_point_group_measured_fraction_full 0.973
_diffrn_reflns_point_group_measured_fraction_max 0.972
_diffrn_reflns_theta_full 67.679
_diffrn_reflns_theta_max 67.750
_diffrn_reflns_theta_min 2.879
_diffrn_standards_number 0
_exptl_absorpt_coefficient_mu 2.530
_exptl_absorpt_correction_T_max 0.7530
_exptl_absorpt_correction_T_min 0.5950
_exptl_absorpt_correction_type multi-scan
_exptl_absorpt_process_details
;
SADABS-2012/1 (Bruker,2012) was used for absorption correction.
wR2(int) was 0.1087 before and 0.0753 after correction.
The Ratio of minimum to maximum transmission is 0.7902.
The \l/2 correction factor is 0.0015.
;
_exptl_crystal_colour 'clear light yellow'
_exptl_crystal_colour_lustre clear
_exptl_crystal_colour_modifier light
_exptl_crystal_colour_primary yellow
_exptl_crystal_density_diffrn 1.360
_exptl_crystal_description plate
_exptl_crystal_F_000 2088
_exptl_crystal_preparation 'solvent evaporation'
_exptl_crystal_size_max 0.2
_exptl_crystal_size_mid 0.2
_exptl_crystal_size_min 0.04
_refine_diff_density_max 0.951
_refine_diff_density_min -1.152
_refine_diff_density_rms 0.095
_refine_ls_extinction_method none
_refine_ls_goodness_of_fit_ref 1.103
_refine_ls_hydrogen_treatment mixed
_refine_ls_matrix_type full
_refine_ls_number_parameters 640
_refine_ls_number_reflns 8693
_refine_ls_number_restraints 0
_refine_ls_restrained_S_all 1.103
_refine_ls_R_factor_all 0.0670
_refine_ls_R_factor_gt 0.0603
_refine_ls_shift/su_max 0.000
_refine_ls_shift/su_mean 0.000
_refine_ls_structure_factor_coef Fsqd
_refine_ls_weighting_details 'w=1/[\s^2^(Fo^2^)+(0.0798P)^2^+13.2064P] where P=(Fo^2^+2Fc^2^)/3'
_refine_ls_weighting_scheme calc
_refine_ls_wR_factor_gt 0.1666
_refine_ls_wR_factor_ref 0.1720
_reflns_Friedel_coverage 0.000
_reflns_number_gt 7696
_reflns_number_total 8693
_reflns_threshold_expression 'I > 2\s(I)'
_cod_data_source_file c4sc03161j2.cif
_cod_data_source_block cxy208_0m
_cod_depositor_comments 'Adding full bibliography for 1520213--1520215.cif.'
_cod_database_code 1520215
_shelxl_version_number 2013-4
_shelx_space_group_comment
;
The symmetry employed for this shelxl refinement is uniquely defined
by the following loop, which should always be used as a source of
symmetry information in preference to the above space-group names.
They are only intended as comments.
;
_olex2_refinement_description
;
1. Fixed Uiso
 At 1.2 times of:
  All B(H) groups, All C(H) groups, All C(H,H) groups
 At 1.5 times of:
  All C(H,H,H) groups
2.a Secondary CH2 refined with riding coordinates:
 C53(H53A,H53B)
2.b Aromatic/amide H refined with riding coordinates:
 C3(H3), C7(H7), C8(H8), C12(H12), C16(H16), C17(H17), C18(H18), C19(H19),
 C20(H20), C22(H22), C23(H23), C24(H24), C25(H25), C26(H26), C28(H28), C29(H29),
  C30(H30), C31(H31), C32(H32), C34(H34), C35(H35), C36(H36), C37(H37),
 C38(H38), C40(H40), C41(H41), C42(H42), C43(H43), C44(H44), C46(H46), C47(H47),
  C48(H48), C49(H49), C50(H50)
2.c Idealised Me refined as rotating group:
 C1(H1A,H1B,H1C), C14(H14A,H14B,H14C)
2.d Boron cage BH refined with riding coordinates:
 B4(H4), B5(H5), B6(H6), B7(H7A), B8(H8A), B9(H9)
;
_olex2_exptl_crystal_mounting_method 'Nylon loop'
_olex2_submission_special_instructions 'No special instructions were received'

loop_
_space_group_symop_operation_xyz
'x, y, z'
'-x, y+1/2, -z+1/2'
'-x, -y, -z'
'x, -y-1/2, z-1/2'

loop_
_atom_site_label
_atom_site_type_symbol
_atom_site_fract_x
_atom_site_fract_y
_atom_site_fract_z
_atom_site_U_iso_or_equiv
_atom_site_adp_type
_atom_site_occupancy
_atom_site_site_symmetry_order
_atom_site_calc_flag
_atom_site_refinement_flags_posn
Cu1 Cu 0.32024(3) 0.24376(3) -0.00452(2) 0.02118(16) Uani 1 1 d .
P1 P 0.26731(5) 0.35463(5) -0.06948(4) 0.0198(2) Uani 1 1 d .
P2 P 0.26895(6) 0.30108(5) 0.08205(4) 0.0207(2) Uani 1 1 d .
N1 N 0.44551(18) 0.20046(17) -0.00864(14) 0.0203(6) Uani 1 1 d .
N2 N 0.29048(19) 0.12420(18) -0.04656(14) 0.0221(6) Uani 1 1 d .
C1 C 0.1338(2) 0.1276(2) -0.0440(2) 0.0289(8) Uani 1 1 d .
H1A H 0.1509 0.1754 -0.0139 0.043 Uiso 1 1 calc GR
H1B H 0.1000 0.0859 -0.0227 0.043 Uiso 1 1 calc GR
H1C H 0.0981 0.1493 -0.0839 0.043 Uiso 1 1 calc GR
C2 C 0.2136(2) 0.0852(2) -0.06138(17) 0.0234(7) Uani 1 1 d .
C3 C 0.2062(2) 0.0049(2) -0.09278(18) 0.0254(7) Uani 1 1 d .
H3 H 0.1508 -0.0223 -0.1005 0.031 Uiso 1 1 calc R
C4 C 0.2759(2) -0.0353(2) -0.11258(17) 0.0245(7) Uani 1 1 d .
C5 C 0.3585(2) 0.0063(2) -0.09764(17) 0.0224(7) Uani 1 1 d .
C6 C 0.3624(2) 0.0845(2) -0.06380(17) 0.0208(7) Uani 1 1 d .
C7 C 0.4369(2) -0.0281(2) -0.11641(18) 0.0264(8) Uani 1 1 d .
H7 H 0.4350 -0.0817 -0.1385 0.032 Uiso 1 1 calc R
C8 C 0.5133(2) 0.0146(2) -0.10305(18) 0.0253(8) Uani 1 1 d .
H8 H 0.5633 -0.0078 -0.1185 0.030 Uiso 1 1 calc R
C9 C 0.4451(2) 0.1273(2) -0.04527(16) 0.0204(7) Uani 1 1 d .
C10 C 0.5208(2) 0.0930(2) -0.06619(17) 0.0216(7) Uani 1 1 d .
C11 C 0.5999(2) 0.1392(2) -0.04939(17) 0.0218(7) Uani 1 1 d .
C12 C 0.5983(2) 0.2106(2) -0.01079(17) 0.0221(7) Uani 1 1 d .
H12 H 0.6508 0.2415 0.0024 0.027 Uiso 1 1 calc R
C13 C 0.5209(2) 0.2394(2) 0.00986(17) 0.0217(7) Uani 1 1 d .
C14 C 0.5258(2) 0.3161(2) 0.05400(19) 0.0256(8) Uani 1 1 d .
H14A H 0.4683 0.3272 0.0662 0.038 Uiso 1 1 calc GR
H14B H 0.5445 0.3662 0.0310 0.038 Uiso 1 1 calc GR
H14C H 0.5678 0.3052 0.0937 0.038 Uiso 1 1 calc GR
C15 C 0.2660(2) -0.1191(2) -0.14687(18) 0.0258(8) Uani 1 1 d .
C16 C 0.2305(2) -0.1884(2) -0.1176(2) 0.0296(8) Uani 1 1 d .
H16 H 0.2118 -0.1814 -0.0761 0.036 Uiso 1 1 calc R
C17 C 0.2222(3) -0.2678(2) -0.1488(2) 0.0350(9) Uani 1 1 d .
H17 H 0.1977 -0.3149 -0.1287 0.042 Uiso 1 1 calc R
C18 C 0.2494(3) -0.2780(3) -0.2087(2) 0.0373(10) Uani 1 1 d .
H18 H 0.2453 -0.3326 -0.2294 0.045 Uiso 1 1 calc R
C19 C 0.2825(3) -0.2095(3) -0.2387(2) 0.0371(9) Uani 1 1 d .
H19 H 0.2997 -0.2168 -0.2806 0.044 Uiso 1 1 calc R
C20 C 0.2911(3) -0.1297(2) -0.20866(19) 0.0309(8) Uani 1 1 d .
H20 H 0.3138 -0.0826 -0.2299 0.037 Uiso 1 1 calc R
C21 C 0.6832(2) 0.1161(2) -0.07257(18) 0.0242(7) Uani 1 1 d .
C22 C 0.7173(3) 0.0334(2) -0.06813(19) 0.0294(8) Uani 1 1 d .
H22 H 0.6850 -0.0121 -0.0528 0.035 Uiso 1 1 calc R
C23 C 0.7986(3) 0.0170(3) -0.0861(2) 0.0350(9) Uani 1 1 d .
H23 H 0.8217 -0.0395 -0.0825 0.042 Uiso 1 1 calc R
C24 C 0.8457(3) 0.0820(3) -0.1088(2) 0.0395(10) Uani 1 1 d .
H24 H 0.9012 0.0704 -0.1209 0.047 Uiso 1 1 calc R
C25 C 0.8125(3) 0.1633(3) -0.1142(2) 0.0373(10) Uani 1 1 d .
H25 H 0.8447 0.2080 -0.1306 0.045 Uiso 1 1 calc R
C26 C 0.7317(2) 0.1812(2) -0.09567(19) 0.0301(8) Uani 1 1 d .
H26 H 0.7096 0.2381 -0.0989 0.036 Uiso 1 1 calc R
C27 C 0.1652(2) 0.3212(2) -0.11875(18) 0.0235(7) Uani 1 1 d .
C28 C 0.0833(2) 0.3401(2) -0.1041(2) 0.0309(8) Uani 1 1 d .
H28 H 0.0777 0.3761 -0.0679 0.037 Uiso 1 1 calc R
C29 C 0.0086(3) 0.3065(3) -0.1423(2) 0.0389(10) Uani 1 1 d .
H29 H -0.0473 0.3207 -0.1323 0.047 Uiso 1 1 calc R
C30 C 0.0160(3) 0.2531(3) -0.1940(2) 0.0401(10) Uani 1 1 d .
H30 H -0.0348 0.2304 -0.2199 0.048 Uiso 1 1 calc R
C31 C 0.0975(3) 0.2323(3) -0.2084(2) 0.0359(9) Uani 1 1 d .
H31 H 0.1028 0.1948 -0.2438 0.043 Uiso 1 1 calc R
C32 C 0.1716(3) 0.2662(2) -0.17129(19) 0.0294(8) Uani 1 1 d .
H32 H 0.2273 0.2518 -0.1817 0.035 Uiso 1 1 calc R
C33 C 0.3245(2) 0.4081(2) -0.12923(17) 0.0222(7) Uani 1 1 d .
C34 C 0.4144(2) 0.4157(2) -0.11499(18) 0.0276(8) Uani 1 1 d .
H34 H 0.4450 0.3901 -0.0765 0.033 Uiso 1 1 calc R
C35 C 0.4598(3) 0.4611(3) -0.1572(2) 0.0337(9) Uani 1 1 d .
H35 H 0.5212 0.4674 -0.1466 0.040 Uiso 1 1 calc R
C36 C 0.4167(3) 0.4966(3) -0.2138(2) 0.0342(9) Uani 1 1 d .
H36 H 0.4482 0.5276 -0.2421 0.041 Uiso 1 1 calc R
C37 C 0.3268(3) 0.4875(2) -0.2297(2) 0.0318(8) Uani 1 1 d .
H37 H 0.2970 0.5107 -0.2695 0.038 Uiso 1 1 calc R
C38 C 0.2808(3) 0.4442(2) -0.18700(18) 0.0279(8) Uani 1 1 d .
H38 H 0.2192 0.4391 -0.1972 0.033 Uiso 1 1 calc R
C39 C 0.3390(2) 0.2929(2) 0.16196(18) 0.0247(7) Uani 1 1 d .
C40 C 0.4087(3) 0.2368(3) 0.1669(2) 0.0310(8) Uani 1 1 d .
H40 H 0.4201 0.2066 0.1292 0.037 Uiso 1 1 calc R
C41 C 0.4622(3) 0.2242(3) 0.2266(2) 0.0407(10) Uani 1 1 d .
H41 H 0.5099 0.1855 0.2295 0.049 Uiso 1 1 calc R
C42 C 0.4461(3) 0.2678(3) 0.2816(2) 0.0406(10) Uani 1 1 d .
H42 H 0.4831 0.2603 0.3223 0.049 Uiso 1 1 calc R
C43 C 0.3754(3) 0.3224(3) 0.2770(2) 0.0357(9) Uani 1 1 d .
H43 H 0.3638 0.3519 0.3150 0.043 Uiso 1 1 calc R
C44 C 0.3215(3) 0.3349(2) 0.21835(19) 0.0295(8) Uani 1 1 d .
H44 H 0.2726 0.3719 0.2162 0.035 Uiso 1 1 calc R
C45 C 0.1656(2) 0.2601(2) 0.10237(18) 0.0243(8) Uani 1 1 d .
C46 C 0.1668(3) 0.1913(2) 0.1455(2) 0.0306(8) Uani 1 1 d .
H46 H 0.2207 0.1698 0.1673 0.037 Uiso 1 1 calc R
C47 C 0.0886(3) 0.1539(3) 0.1569(2) 0.0387(10) Uani 1 1 d .
H47 H 0.0899 0.1072 0.1866 0.046 Uiso 1 1 calc R
C48 C 0.0104(3) 0.1839(3) 0.1256(2) 0.0387(10) Uani 1 1 d .
H48 H -0.0423 0.1577 0.1335 0.046 Uiso 1 1 calc R
C49 C 0.0079(3) 0.2522(3) 0.0825(2) 0.0373(10) Uani 1 1 d .
H49 H -0.0464 0.2735 0.0612 0.045 Uiso 1 1 calc R
C50 C 0.0856(2) 0.2896(2) 0.0707(2) 0.0305(8) Uani 1 1 d .
H50 H 0.0839 0.3359 0.0406 0.037 Uiso 1 1 calc R
C51 C 0.2407(2) 0.4410(2) -0.01427(17) 0.0209(7) Uani 1 1 d .
C52 C 0.2459(2) 0.4153(2) 0.06211(17) 0.0214(7) Uani 1 1 d .
B1 B 0.1808(3) 0.4709(3) 0.0999(2) 0.0262(9) Uani 1 1 d .
H1 H 0.151(3) 0.438(3) 0.144(2) 0.039(12) Uiso 1 1 d .
B2 B 0.1236(3) 0.5461(3) 0.0397(2) 0.0311(10) Uani 1 1 d .
H2A H 0.066(3) 0.578(3) 0.041(2) 0.037(12) Uiso 1 1 d .
B3 B 0.1680(3) 0.5155(3) -0.0350(2) 0.0259(9) Uani 1 1 d .
H3A H 0.134(3) 0.522(3) -0.084(2) 0.032(11) Uiso 1 1 d .
B4 B 0.2935(3) 0.4968(2) 0.1129(2) 0.0231(8) Uani 1 1 d .
H4 H 0.3362 0.4895 0.1615 0.028 Uiso 1 1 calc R
B5 B 0.2146(3) 0.5782(3) 0.0971(2) 0.0265(9) Uani 1 1 d .
H5 H 0.2046 0.6251 0.1364 0.032 Uiso 1 1 calc R
B6 B 0.2063(3) 0.6075(3) 0.0116(2) 0.0263(9) Uani 1 1 d .
H6 H 0.1907 0.6740 -0.0071 0.032 Uiso 1 1 calc R
B7 B 0.2812(3) 0.5432(2) -0.0228(2) 0.0241(8) Uani 1 1 d .
H7A H 0.3158 0.5669 -0.0632 0.029 Uiso 1 1 calc R
B8 B 0.3322(2) 0.4721(2) 0.0383(2) 0.0206(8) Uani 1 1 d .
H8A H 0.3993 0.4461 0.0375 0.025 Uiso 1 1 calc R
B9 B 0.3101(3) 0.5796(2) 0.0580(2) 0.0222(8) Uani 1 1 d .
H9 H 0.3632 0.6281 0.0709 0.027 Uiso 1 1 calc R
Cl1 Cl 0.08016(8) 0.55808(8) -0.23689(7) 0.0561(3) Uani 1 1 d .
Cl2 Cl -0.08923(8) 0.47573(11) -0.25605(6) 0.0648(4) Uani 1 1 d .
C53 C -0.0058(3) 0.5233(4) -0.2005(3) 0.0602(14) Uani 1 1 d .
H53A H -0.0301 0.5726 -0.1791 0.072 Uiso 1 1 calc R
H53B H 0.0158 0.4811 -0.1659 0.072 Uiso 1 1 calc R
H2B H 0.118(3) 0.493(3) 0.017(2) 0.048(14) Uiso 1 1 d .

loop_
_atom_site_aniso_label
_atom_site_aniso_U_11
_atom_site_aniso_U_22
_atom_site_aniso_U_33
_atom_site_aniso_U_23
_atom_site_aniso_U_13
_atom_site_aniso_U_12
Cu1 0.0210(3) 0.0170(3) 0.0271(3) -0.00310(19) 0.0088(2) 0.00035(19)
P1 0.0185(4) 0.0174(4) 0.0248(5) -0.0034(3) 0.0076(3) 0.0000(3)
P2 0.0208(4) 0.0178(4) 0.0253(5) -0.0028(3) 0.0097(3) -0.0013(3)
N1 0.0229(14) 0.0169(13) 0.0222(15) 0.0003(11) 0.0070(12) -0.0001(11)
N2 0.0236(15) 0.0187(14) 0.0256(15) -0.0016(12) 0.0091(12) 0.0004(11)
C1 0.0234(18) 0.0254(18) 0.040(2) -0.0072(16) 0.0101(16) -0.0036(14)
C2 0.0247(17) 0.0199(16) 0.0260(18) -0.0003(14) 0.0053(14) -0.0040(14)
C3 0.0252(18) 0.0228(17) 0.0286(19) 0.0007(15) 0.0049(15) -0.0040(14)
C4 0.0309(19) 0.0192(16) 0.0228(18) 0.0023(14) 0.0024(15) -0.0016(14)
C5 0.0266(18) 0.0177(16) 0.0240(18) 0.0019(14) 0.0071(14) 0.0015(14)
C6 0.0237(17) 0.0177(16) 0.0222(17) 0.0022(13) 0.0070(14) -0.0024(13)
C7 0.034(2) 0.0183(17) 0.0288(19) -0.0036(14) 0.0096(16) -0.0011(14)
C8 0.0266(18) 0.0231(17) 0.0283(19) -0.0011(14) 0.0111(15) 0.0031(14)
C9 0.0241(17) 0.0182(16) 0.0205(17) 0.0039(13) 0.0078(14) 0.0005(13)
C10 0.0233(17) 0.0191(16) 0.0237(17) 0.0029(14) 0.0079(14) 0.0006(13)
C11 0.0230(17) 0.0205(16) 0.0231(17) 0.0034(14) 0.0075(14) 0.0022(13)
C12 0.0213(17) 0.0196(16) 0.0264(18) 0.0014(14) 0.0070(14) -0.0006(13)
C13 0.0225(17) 0.0192(16) 0.0241(18) 0.0033(14) 0.0059(14) 0.0017(13)
C14 0.0201(17) 0.0247(18) 0.034(2) -0.0059(15) 0.0090(15) -0.0013(14)
C15 0.0239(18) 0.0221(17) 0.0302(19) -0.0031(15) 0.0001(15) 0.0017(14)
C16 0.0277(19) 0.0247(18) 0.035(2) -0.0005(16) 0.0000(16) -0.0002(15)
C17 0.038(2) 0.0198(18) 0.044(2) -0.0005(17) -0.0024(19) -0.0019(16)
C18 0.039(2) 0.0246(19) 0.045(2) -0.0103(18) -0.0043(19) 0.0029(17)
C19 0.038(2) 0.037(2) 0.034(2) -0.0125(18) -0.0003(18) 0.0041(18)
C20 0.035(2) 0.0276(19) 0.030(2) -0.0018(16) 0.0033(16) 0.0012(16)
C21 0.0231(17) 0.0240(17) 0.0262(18) -0.0025(14) 0.0060(14) 0.0019(14)
C22 0.032(2) 0.0261(19) 0.031(2) -0.0001(15) 0.0089(16) 0.0038(15)
C23 0.031(2) 0.034(2) 0.040(2) -0.0013(18) 0.0064(18) 0.0127(17)
C24 0.027(2) 0.048(2) 0.047(3) -0.006(2) 0.0156(18) 0.0055(18)
C25 0.029(2) 0.037(2) 0.049(3) -0.0027(19) 0.0186(19) -0.0054(17)
C26 0.0291(19) 0.0262(19) 0.037(2) -0.0017(16) 0.0125(17) -0.0006(15)
C27 0.0230(17) 0.0196(16) 0.0293(19) -0.0012(14) 0.0080(15) -0.0019(13)
C28 0.0248(19) 0.0256(19) 0.044(2) -0.0107(17) 0.0092(17) -0.0008(15)
C29 0.0220(19) 0.034(2) 0.061(3) -0.012(2) 0.0064(19) -0.0031(16)
C30 0.032(2) 0.037(2) 0.049(3) -0.0090(19) -0.0012(19) -0.0108(18)
C31 0.040(2) 0.034(2) 0.034(2) -0.0114(17) 0.0066(18) -0.0093(18)
C32 0.0274(19) 0.0293(19) 0.034(2) -0.0053(16) 0.0120(16) -0.0041(15)
C33 0.0244(17) 0.0187(16) 0.0247(18) -0.0048(14) 0.0077(14) 0.0000(13)
C34 0.0236(18) 0.033(2) 0.0262(19) 0.0007(15) 0.0049(15) -0.0023(15)
C35 0.0256(19) 0.042(2) 0.035(2) -0.0003(18) 0.0090(17) -0.0087(17)
C36 0.038(2) 0.034(2) 0.034(2) 0.0003(17) 0.0155(18) -0.0086(17)
C37 0.037(2) 0.029(2) 0.029(2) 0.0026(16) 0.0043(16) 0.0009(16)
C38 0.0281(19) 0.0262(18) 0.030(2) -0.0019(15) 0.0072(16) 0.0008(15)
C39 0.0265(18) 0.0209(17) 0.0286(19) 0.0010(14) 0.0101(15) -0.0055(14)
C40 0.032(2) 0.033(2) 0.030(2) 0.0004(16) 0.0091(16) 0.0001(16)
C41 0.036(2) 0.048(3) 0.038(2) 0.006(2) 0.0065(19) 0.0076(19)
C42 0.046(3) 0.044(2) 0.029(2) 0.0050(18) -0.0002(19) -0.008(2)
C43 0.048(2) 0.035(2) 0.026(2) -0.0044(17) 0.0112(18) -0.0116(19)
C44 0.035(2) 0.0245(18) 0.032(2) -0.0006(15) 0.0130(16) -0.0060(15)
C45 0.0265(18) 0.0198(17) 0.0291(19) -0.0062(14) 0.0119(15) -0.0046(14)
C46 0.0290(19) 0.0287(19) 0.035(2) -0.0015(16) 0.0078(16) -0.0040(16)
C47 0.041(2) 0.032(2) 0.047(3) 0.0061(18) 0.019(2) -0.0075(18)
C48 0.028(2) 0.038(2) 0.053(3) -0.002(2) 0.0149(19) -0.0100(17)
C49 0.0231(19) 0.037(2) 0.052(3) -0.0015(19) 0.0075(18) -0.0029(16)
C50 0.0276(19) 0.0263(19) 0.038(2) -0.0013(16) 0.0081(17) -0.0030(15)
C51 0.0187(16) 0.0178(16) 0.0273(18) -0.0040(14) 0.0070(14) -0.0006(13)
C52 0.0205(16) 0.0192(16) 0.0259(18) -0.0056(14) 0.0083(14) -0.0007(13)
B1 0.022(2) 0.024(2) 0.035(2) -0.0096(17) 0.0127(18) -0.0016(16)
B2 0.022(2) 0.026(2) 0.047(3) -0.015(2) 0.0102(19) 0.0008(17)
B3 0.022(2) 0.0206(19) 0.034(2) -0.0057(17) 0.0029(18) 0.0010(16)
B4 0.0228(19) 0.0191(18) 0.029(2) -0.0048(16) 0.0104(17) -0.0012(15)
B5 0.026(2) 0.0218(19) 0.033(2) -0.0085(17) 0.0100(18) -0.0002(16)
B6 0.027(2) 0.0197(19) 0.032(2) -0.0068(17) 0.0032(17) 0.0029(16)
B7 0.025(2) 0.0152(18) 0.033(2) -0.0032(16) 0.0071(17) -0.0012(15)
B8 0.0173(18) 0.0192(18) 0.026(2) -0.0011(15) 0.0067(15) -0.0015(14)
B9 0.0196(18) 0.0173(18) 0.030(2) -0.0023(15) 0.0045(16) 0.0002(14)
Cl1 0.0519(7) 0.0518(7) 0.0669(8) 0.0106(6) 0.0163(6) 0.0025(5)
Cl2 0.0421(6) 0.1041(11) 0.0461(7) -0.0229(7) 0.0000(5) -0.0012(7)
C53 0.045(3) 0.089(4) 0.046(3) 0.003(3) 0.004(2) -0.014(3)

loop_
_atom_type_symbol
_atom_type_description
_atom_type_scat_dispersion_real
_atom_type_scat_dispersion_imag
_atom_type_scat_source
C C 0.0181 0.0091 'International Tables Vol C Tables 4.2.6.8 and 6.1.1.4'
H H 0.0000 0.0000 'International Tables Vol C Tables 4.2.6.8 and 6.1.1.4'
B B 0.0090 0.0039 'International Tables Vol C Tables 4.2.6.8 and 6.1.1.4'
Cl Cl 0.3639 0.7018 'International Tables Vol C Tables 4.2.6.8 and 6.1.1.4'
Cu Cu -1.9646 0.5888 'International Tables Vol C Tables 4.2.6.8 and 6.1.1.4'
N N 0.0311 0.0180 'International Tables Vol C Tables 4.2.6.8 and 6.1.1.4'
P P 0.2955 0.4335 'International Tables Vol C Tables 4.2.6.8 and 6.1.1.4'

loop_
_geom_angle_atom_site_label_1
_geom_angle_atom_site_label_2
_geom_angle_atom_site_label_3
_geom_angle
P2 Cu1 P1 91.47(3)
N1 Cu1 P1 118.86(8)
N1 Cu1 P2 127.62(8)
N1 Cu1 N2 80.85(11)
N2 Cu1 P1 113.64(9)
N2 Cu1 P2 127.20(8)
C27 P1 Cu1 108.50(12)
C27 P1 C33 103.05(16)
C27 P1 C51 107.12(16)
C33 P1 Cu1 125.28(12)
C33 P1 C51 105.10(15)
C51 P1 Cu1 106.65(12)
C39 P2 Cu1 116.87(12)
C39 P2 C52 109.53(16)
C45 P2 Cu1 118.12(11)
C45 P2 C39 100.98(16)
C45 P2 C52 103.88(16)
C52 P2 Cu1 106.61(11)
C9 N1 Cu1 111.7(2)
C13 N1 Cu1 129.3(2)
C13 N1 C9 118.1(3)
C2 N2 Cu1 129.7(2)
C2 N2 C6 118.1(3)
C6 N2 Cu1 112.0(2)
N2 C2 C1 119.3(3)
N2 C2 C3 121.3(3)
C3 C2 C1 119.5(3)
C4 C3 C2 122.2(3)
C3 C4 C5 117.0(3)
C3 C4 C15 121.2(3)
C5 C4 C15 121.8(3)
C4 C5 C7 122.8(3)
C6 C5 C4 118.1(3)
C6 C5 C7 119.0(3)
N2 C6 C5 123.2(3)
N2 C6 C9 116.7(3)
C5 C6 C9 120.2(3)
C8 C7 C5 120.9(3)
C7 C8 C10 121.7(3)
N1 C9 C6 117.4(3)
N1 C9 C10 123.3(3)
C10 C9 C6 119.3(3)
C9 C10 C8 118.6(3)
C9 C10 C11 117.5(3)
C11 C10 C8 123.9(3)
C10 C11 C21 124.1(3)
C12 C11 C10 117.5(3)
C12 C11 C21 118.4(3)
C11 C12 C13 121.7(3)
N1 C13 C12 121.7(3)
N1 C13 C14 120.2(3)
C12 C13 C14 118.1(3)
C16 C15 C4 119.7(3)
C16 C15 C20 119.2(3)
C20 C15 C4 121.0(3)
C15 C16 C17 120.3(4)
C18 C17 C16 119.9(4)
C19 C18 C17 120.2(4)
C18 C19 C20 120.9(4)
C19 C20 C15 119.4(4)
C22 C21 C11 122.9(3)
C26 C21 C11 118.3(3)
C26 C21 C22 118.6(3)
C21 C22 C23 120.2(4)
C24 C23 C22 120.5(4)
C25 C24 C23 119.8(4)
C24 C25 C26 120.6(4)
C21 C26 C25 120.3(4)
C28 C27 P1 124.6(3)
C28 C27 C32 118.4(3)
C32 C27 P1 116.7(3)
C27 C28 C29 120.6(4)
C30 C29 C28 120.3(4)
C29 C30 C31 119.8(4)
C30 C31 C32 120.2(4)
C31 C32 C27 120.7(4)
C34 C33 P1 118.3(3)
C34 C33 C38 119.2(3)
C38 C33 P1 122.4(3)
C33 C34 C35 120.0(4)
C36 C35 C34 120.6(4)
C35 C36 C37 120.1(4)
C38 C37 C36 119.6(4)
C37 C38 C33 120.4(4)
C40 C39 P2 117.4(3)
C40 C39 C44 119.0(4)
C44 C39 P2 123.4(3)
C39 C40 C41 120.7(4)
C42 C41 C40 120.0(4)
C41 C42 C43 119.3(4)
C44 C43 C42 121.3(4)
C43 C44 C39 119.7(4)
C46 C45 P2 119.2(3)
C50 C45 P2 121.9(3)
C50 C45 C46 118.6(3)
C45 C46 C47 120.1(4)
C48 C47 C46 120.7(4)
C47 C48 C49 120.1(4)
C48 C49 C50 119.6(4)
C45 C50 C49 121.0(4)
C52 C51 P1 115.9(2)
C52 C51 B3 111.2(3)
C52 C51 B7 111.3(3)
C52 C51 B8 62.7(2)
B3 C51 P1 124.6(3)
B3 C51 B7 64.3(2)
B3 C51 B8 115.9(3)
B7 C51 P1 119.2(2)
B8 C51 P1 110.6(2)
B8 C51 B7 61.8(2)
C51 C52 P2 115.8(2)
C51 C52 B1 113.2(3)
C51 C52 B4 111.1(3)
C51 C52 B8 61.6(2)
B1 C52 P2 121.5(3)
B1 C52 B4 63.7(2)
B1 C52 B8 115.3(3)
B4 C52 P2 121.3(2)
B8 C52 P2 115.0(2)
B8 C52 B4 61.5(2)
C52 B1 B2 106.9(3)
C52 B1 B4 61.4(2)
C52 B1 B5 106.5(3)
B4 B1 B2 108.8(3)
B5 B1 B2 59.1(2)
B5 B1 B4 59.8(2)
B1 B2 B3 101.3(3)
B5 B2 B1 58.3(2)
B5 B2 B3 105.6(3)
B6 B2 B1 105.4(3)
B6 B2 B3 58.9(2)
B6 B2 B5 61.4(2)
C51 B3 B2 107.3(3)
C51 B3 B6 105.7(3)
C51 B3 B7 60.6(2)
B6 B3 B2 58.5(2)
B6 B3 B7 59.2(2)
B7 B3 B2 107.7(3)
C52 B4 B1 54.9(2)
C52 B4 B5 101.3(3)
C52 B4 B8 59.2(2)
C52 B4 B9 103.9(3)
B1 B4 B8 106.0(3)
B5 B4 B1 59.6(2)
B5 B4 B8 108.3(3)
B5 B4 B9 61.2(2)
B9 B4 B1 107.9(3)
B9 B4 B8 60.1(2)
B1 B5 B2 62.7(3)
B1 B5 B4 60.7(2)
B1 B5 B6 107.2(3)
B1 B5 B9 107.3(3)
B2 B5 B6 59.3(2)
B2 B5 B9 109.5(3)
B4 B5 B2 112.5(3)
B4 B5 B6 107.8(3)
B4 B5 B9 59.4(2)
B9 B5 B6 59.9(2)
B2 B6 B3 62.7(2)
B2 B6 B5 59.3(2)
B2 B6 B9 109.4(3)
B3 B6 B5 107.0(3)
B3 B6 B9 107.0(3)
B7 B6 B2 112.4(3)
B7 B6 B3 60.8(2)
B7 B6 B5 107.2(3)
B7 B6 B9 59.0(2)
B9 B6 B5 59.7(2)
C51 B7 B3 55.1(2)
C51 B7 B6 102.1(3)
C51 B7 B8 58.7(2)
C51 B7 B9 104.2(3)
B6 B7 B3 60.0(2)
B6 B7 B8 108.7(3)
B8 B7 B3 105.7(3)
B9 B7 B3 108.4(3)
B9 B7 B6 61.5(2)
B9 B7 B8 60.3(2)
C51 B8 C52 55.7(2)
C51 B8 B4 104.5(3)
C51 B8 B7 59.5(2)
C51 B8 B9 104.0(3)
C52 B8 B4 59.3(2)
C52 B8 B7 103.9(3)
C52 B8 B9 103.5(2)
B7 B8 B4 107.8(3)
B7 B8 B9 59.3(2)
B9 B8 B4 59.5(2)
B4 B9 B5 59.3(2)
B4 B9 B6 108.1(3)
B4 B9 B8 60.4(2)
B5 B9 B6 60.4(2)
B7 B9 B4 109.4(3)
B7 B9 B5 108.3(3)
B7 B9 B6 59.5(2)
B7 B9 B8 60.3(2)
B8 B9 B5 107.1(3)
B8 B9 B6 107.1(3)
Cl1 C53 Cl2 113.2(3)

loop_
_geom_bond_atom_site_label_1
_geom_bond_atom_site_label_2
_geom_bond_distance
Cu1 P1 2.2636(10)
Cu1 P2 2.2487(9)
Cu1 N1 2.074(3)
Cu1 N2 2.078(3)
P1 C27 1.824(4)
P1 C33 1.827(3)
P1 C51 1.850(3)
P2 C39 1.835(4)
P2 C45 1.835(4)
P2 C52 1.850(4)
N1 C9 1.368(4)
N1 C13 1.322(5)
N2 C2 1.334(5)
N2 C6 1.371(4)
C1 C2 1.496(5)
C2 C3 1.407(5)
C3 C4 1.366(5)
C4 C5 1.429(5)
C4 C15 1.483(5)
C5 C6 1.402(5)
C5 C7 1.437(5)
C6 C9 1.446(5)
C7 C8 1.353(5)
C8 C10 1.435(5)
C9 C10 1.417(5)
C10 C11 1.422(5)
C11 C12 1.371(5)
C11 C21 1.491(5)
C12 C13 1.409(5)
C13 C14 1.498(5)
C15 C16 1.392(5)
C15 C20 1.398(5)
C16 C17 1.393(5)
C17 C18 1.375(6)
C18 C19 1.373(6)
C19 C20 1.388(6)
C21 C22 1.392(5)
C21 C26 1.391(5)
C22 C23 1.392(5)
C23 C24 1.373(6)
C24 C25 1.367(6)
C25 C26 1.394(5)
C27 C28 1.383(5)
C27 C32 1.397(5)
C28 C29 1.400(6)
C29 C30 1.372(6)
C30 C31 1.382(6)
C31 C32 1.385(6)
C33 C34 1.387(5)
C33 C38 1.397(5)
C34 C35 1.393(5)
C35 C36 1.371(6)
C36 C37 1.392(6)
C37 C38 1.391(5)
C39 C40 1.383(5)
C39 C44 1.397(5)
C40 C41 1.390(6)
C41 C42 1.378(6)
C42 C43 1.381(6)
C43 C44 1.375(6)
C45 C46 1.392(5)
C45 C50 1.389(6)
C46 C47 1.398(5)
C47 C48 1.368(6)
C48 C49 1.384(6)
C49 C50 1.395(5)
C51 C52 1.615(5)
C51 B3 1.633(5)
C51 B7 1.733(5)
C51 B8 1.720(5)
C52 B1 1.620(5)
C52 B4 1.739(5)
C52 B8 1.739(5)
B1 B2 1.834(7)
B1 B4 1.776(6)
B1 B5 1.757(6)
B2 B3 1.845(6)
B2 B5 1.771(6)
B2 B6 1.771(6)
B3 B6 1.778(6)
B3 B7 1.792(6)
B4 B5 1.760(6)
B4 B8 1.779(5)
B4 B9 1.762(6)
B5 B6 1.807(6)
B5 B9 1.794(5)
B6 B7 1.764(5)
B6 B9 1.799(6)
B7 B8 1.772(6)
B7 B9 1.754(6)
B8 B9 1.772(5)
Cl1 C53 1.717(5)
Cl2 C53 1.758(5)
